data_4305875
loop_
_publ_author_name
'Jorge Cruz-Huerta'
'Manuel Carillo-Morales'
'Ericka Santacruz-Ju\'arez'
'Ir\'an F. Hern\'andez-Ahuactzi'
'Jaime Escalante-Garc\'ia'
'Carolina Godoy-Alcantar'
'Jorge A. Guerrero-Alvarez'
'Herbert H\"opfl'
'Hugo Morales-Rojas'
'Mario S\'anchez'

_publ_contact_author_address
;
      Centro de Inverstigaciones Qu\'imicas
      Universidad Aut\'onoma del Estado de Morelos
      Av. Universidad 1001, C.P. 62209 Cuernavaca
      M\'exico
;
_publ_contact_author_email hhopfl@ciq.uaem.mx
_publ_contact_author_fax '+52 777 329 79 97'
_publ_contact_author_name 'Herbert Hopfl'
_publ_contact_author_phone '+52 777 329 79 97'
_publ_section_title
;
Macrocyclic Diorganotin Complexes of \g-Amino Acid Dithiocarbamates as
Hosts for Ion-Pair Recognition
;
_journal_name_full 'Inorganic Chemistry'
_journal_page_first 9874
_journal_page_last 9885
_journal_paper_doi 10.1021/ic8007987
_journal_volume 47
_journal_year 2008
_chemical_formula_moiety 'C28 H38 N2 O4 S4 Sn2'
_chemical_formula_sum 'C28 H38 N2 O4 S4 Sn2'
_chemical_formula_weight 832.22
_chemical_name_systematic
; 
 ? 
;
_space_group_IT_number 14
_symmetry_cell_setting monoclinic
_symmetry_space_group_name_Hall '-P 2ybc'
_symmetry_space_group_name_H-M 'P 1 21/c 1'
_atom_sites_solution_hydrogens geom
_atom_sites_solution_primary direct
_atom_sites_solution_secondary difmap
_audit_creation_method SHELXL-97
_cell_angle_alpha 90.00
_cell_angle_beta 97.6840(10)
_cell_angle_gamma 90.00
_cell_formula_units_Z 2
_cell_length_a 9.0547(6)
_cell_length_b 22.8219(16)
_cell_length_c 7.7988(5)
_cell_measurement_reflns_used 5328
_cell_measurement_temperature 100(2)
_cell_measurement_theta_max 28.03
_cell_measurement_theta_min 2.44
_cell_volume 1597.12(19)
_computing_cell_refinement 'Bruker SAINT'
_computing_data_collection 'Bruker SMART'
_computing_data_reduction 'Bruker SAINT'
_computing_molecular_graphics 'Bruker SHELXTL'
_computing_publication_material 'Bruker SHELXTL'
_computing_structure_refinement 'SHELXL-97 (Sheldrick, 1997)'
_computing_structure_solution 'SHELXS-97 (Sheldrick, 1990)'
_diffrn_ambient_temperature 100(2)
_diffrn_measured_fraction_theta_full 0.974
_diffrn_measured_fraction_theta_max 0.974
_diffrn_measurement_device_type 'CCD area detector'
_diffrn_measurement_method 'phi and omega scans'
_diffrn_radiation_monochromator graphite
_diffrn_radiation_source 'fine-focus sealed tube'
_diffrn_radiation_type MoK\a
_diffrn_radiation_wavelength 0.71073
_diffrn_reflns_av_R_equivalents 0.0215
_diffrn_reflns_av_sigmaI/netI 0.0254
_diffrn_reflns_limit_h_max 8
_diffrn_reflns_limit_h_min -10
_diffrn_reflns_limit_k_max 27
_diffrn_reflns_limit_k_min -27
_diffrn_reflns_limit_l_max 8
_diffrn_reflns_limit_l_min -8
_diffrn_reflns_number 7671
_diffrn_reflns_theta_full 25.00
_diffrn_reflns_theta_max 25.00
_diffrn_reflns_theta_min 1.78
_exptl_absorpt_coefficient_mu 1.861
_exptl_absorpt_correction_T_max 0.8504
_exptl_absorpt_correction_T_min 0.4686
_exptl_absorpt_correction_type multi-scan
_exptl_absorpt_process_details SADABS
_exptl_crystal_colour colorless
_exptl_crystal_density_diffrn 1.731
_exptl_crystal_density_meas 0
_exptl_crystal_density_method 'not measured'
_exptl_crystal_description 'rectangular prism'
_exptl_crystal_F_000 832
_exptl_crystal_size_max 0.48
_exptl_crystal_size_mid 0.16
_exptl_crystal_size_min 0.09
_refine_diff_density_max 0.698
_refine_diff_density_min -0.345
_refine_diff_density_rms 0.078
_refine_ls_extinction_method none
_refine_ls_goodness_of_fit_ref 0.689
_refine_ls_hydrogen_treatment constr
_refine_ls_matrix_type full
_refine_ls_number_parameters 183
_refine_ls_number_reflns 2734
_refine_ls_number_restraints 0
_refine_ls_restrained_S_all 0.689
_refine_ls_R_factor_all 0.0263
_refine_ls_R_factor_gt 0.0251
_refine_ls_shift/su_max 0.001
_refine_ls_shift/su_mean 0.000
_refine_ls_structure_factor_coef Fsqd
_refine_ls_weighting_details 'calc w=1/[\s^2^(Fo^2^)+(0.0576P)^2^+6.9478P] where P=(Fo^2^+2Fc^2^)/3'
_refine_ls_weighting_scheme calc
_refine_ls_wR_factor_gt 0.0664
_refine_ls_wR_factor_ref 0.0678
_reflns_number_gt 2647
_reflns_number_total 2734
_reflns_threshold_expression >2sigma(I)
_cod_data_source_file ic8007987_si_001_4.cif
_cod_data_source_block jorgex
_cod_depositor_comments
;
The following automatic conversions were performed:
'_symmetry_cell_setting' value 'Monoclinic' changed to 'monoclinic'
according to '/home/saulius/struct/CIF-dictionaries/cif_core.dic'
dictionary named 'cif_core.dic' version 2.4.1 from 2010-06-29.

Automatic conversion script
Id: cif_fix_enum 1527 2010-12-29 10:47:43Z saulius 
;
_cod_original_cell_volume 1597.12(18)
_cod_database_code 4305875

loop_
_symmetry_equiv_pos_as_xyz
'x, y, z'
'-x, y+1/2, -z+1/2'
'-x, -y, -z'
'x, -y-1/2, z-1/2'

loop_
_atom_site_label
_atom_site_type_symbol
_atom_site_fract_x
_atom_site_fract_y
_atom_site_fract_z
_atom_site_U_iso_or_equiv
_atom_site_adp_type
_atom_site_occupancy
_atom_site_symmetry_multiplicity
_atom_site_calc_flag
_atom_site_refinement_flags
_atom_site_disorder_assembly
_atom_site_disorder_group
Sn1 Sn 0.21316(2) 0.598593(8) 0.07825(3) 0.01702(9) Uani 1 1 d . . .
S1 S 0.36237(8) 0.50799(3) 0.15067(10) 0.01757(17) Uani 1 1 d . . .
S2 S 0.14413(8) 0.54764(3) 0.37466(11) 0.02142(18) Uani 1 1 d . . .
N1 N 0.3231(3) 0.45540(11) 0.4468(3) 0.0162(5) Uani 1 1 d . . .
O1 O 0.3677(2) 0.60755(9) -0.1042(3) 0.0217(5) Uani 1 1 d . . .
O2 O 0.2145(3) 0.67782(10) -0.2162(4) 0.0327(6) Uani 1 1 d . . .
C1 C 0.2788(3) 0.49845(12) 0.3375(4) 0.0167(6) Uani 1 1 d . . .
C2 C 0.4500(3) 0.41680(13) 0.4216(4) 0.0175(6) Uani 1 1 d . . .
H2A H 0.4966 0.4024 0.5359 0.021 Uiso 1 1 calc R . .
H2B H 0.5255 0.4401 0.3708 0.021 Uiso 1 1 calc R . .
C3 C 0.4062(3) 0.36432(13) 0.3049(4) 0.0199(6) Uani 1 1 d . . .
H3A H 0.3676 0.3783 0.1872 0.024 Uiso 1 1 calc R . .
H3B H 0.3255 0.3423 0.3502 0.024 Uiso 1 1 calc R . .
C4 C 0.5392(4) 0.32355(13) 0.2951(4) 0.0226(7) Uani 1 1 d . . .
H4A H 0.5817 0.3130 0.4147 0.027 Uiso 1 1 calc R . .
H4B H 0.5014 0.2870 0.2365 0.027 Uiso 1 1 calc R . .
C5 C 0.3351(4) 0.65318(13) -0.2027(4) 0.0216(7) Uani 1 1 d . . .
C6 C 0.2620(4) 0.44831(13) 0.6131(4) 0.0197(6) Uani 1 1 d . . .
H6A H 0.1730 0.4736 0.6115 0.024 Uiso 1 1 calc R . .
H6B H 0.3373 0.4620 0.7086 0.024 Uiso 1 1 calc R . .
C7 C 0.2192(3) 0.38624(14) 0.6497(4) 0.0183(6) Uani 1 1 d . . .
C8 C 0.1010(3) 0.35890(13) 0.5461(4) 0.0194(6) Uani 1 1 d . . .
H8 H 0.0512 0.3789 0.4483 0.023 Uiso 1 1 calc R . .
C9 C 0.0555(4) 0.30300(14) 0.5843(5) 0.0261(7) Uani 1 1 d . . .
H9 H -0.0258 0.2851 0.5139 0.031 Uiso 1 1 calc R . .
C10 C 0.1289(4) 0.27334(15) 0.7254(5) 0.0321(8) Uani 1 1 d . . .
H10 H 0.0984 0.2349 0.7515 0.038 Uiso 1 1 calc R . .
C11 C 0.2469(4) 0.29977(15) 0.8286(5) 0.0313(8) Uani 1 1 d . . .
H11 H 0.2972 0.2794 0.9254 0.038 Uiso 1 1 calc R . .
C12 C 0.2918(4) 0.35614(15) 0.7908(4) 0.0251(7) Uani 1 1 d . . .
H12 H 0.3725 0.3741 0.8621 0.030 Uiso 1 1 calc R . .
C13 C 0.2834(4) 0.67666(14) 0.2114(5) 0.0268(7) Uani 1 1 d . . .
H13A H 0.2429 0.7106 0.1437 0.040 Uiso 1 1 calc R . .
H13B H 0.3925 0.6786 0.2278 0.040 Uiso 1 1 calc R . .
H13C H 0.2474 0.6770 0.3244 0.040 Uiso 1 1 calc R . .
C14 C 0.0066(4) 0.58150(16) -0.0725(5) 0.0287(8) Uani 1 1 d . . .
H14A H -0.0556 0.5579 -0.0053 0.043 Uiso 1 1 calc R . .
H14B H 0.0231 0.5600 -0.1770 0.043 Uiso 1 1 calc R . .
H14C H -0.0439 0.6186 -0.1053 0.043 Uiso 1 1 calc R . .

loop_
_atom_site_aniso_label
_atom_site_aniso_U_11
_atom_site_aniso_U_22
_atom_site_aniso_U_33
_atom_site_aniso_U_23
_atom_site_aniso_U_13
_atom_site_aniso_U_12
Sn1 0.01502(13) 0.01397(13) 0.02269(15) 0.00146(7) 0.00488(9) 0.00024(7)
S1 0.0179(4) 0.0154(3) 0.0206(4) 0.0024(3) 0.0071(3) 0.0016(3)
S2 0.0191(4) 0.0201(4) 0.0266(4) 0.0018(3) 0.0090(3) 0.0048(3)
N1 0.0177(12) 0.0151(12) 0.0169(13) -0.0001(10) 0.0064(10) -0.0012(10)
O1 0.0220(11) 0.0180(10) 0.0271(13) 0.0059(9) 0.0107(9) 0.0021(9)
O2 0.0250(13) 0.0246(12) 0.0503(16) 0.0123(11) 0.0122(11) 0.0056(10)
C1 0.0146(14) 0.0154(14) 0.0205(17) -0.0017(12) 0.0034(11) -0.0034(11)
C2 0.0174(15) 0.0148(14) 0.0210(17) 0.0021(12) 0.0047(12) 0.0029(12)
C3 0.0218(16) 0.0167(14) 0.0225(17) 0.0024(12) 0.0081(13) -0.0012(12)
C4 0.0297(17) 0.0156(15) 0.0242(18) 0.0039(12) 0.0095(14) 0.0038(13)
C5 0.0275(17) 0.0158(15) 0.0227(17) 0.0015(12) 0.0081(13) 0.0022(13)
C6 0.0240(16) 0.0174(15) 0.0194(17) -0.0017(12) 0.0096(13) -0.0045(12)
C7 0.0186(15) 0.0202(15) 0.0182(17) 0.0011(12) 0.0103(12) 0.0028(12)
C8 0.0184(15) 0.0234(15) 0.0176(16) 0.0001(12) 0.0076(12) 0.0042(12)
C9 0.0241(17) 0.0250(17) 0.032(2) -0.0081(14) 0.0153(14) -0.0048(13)
C10 0.045(2) 0.0214(16) 0.035(2) 0.0058(15) 0.0245(17) -0.0014(15)
C11 0.044(2) 0.0269(18) 0.025(2) 0.0094(14) 0.0121(16) 0.0097(15)
C12 0.0244(16) 0.0316(18) 0.0203(17) 0.0021(14) 0.0073(13) 0.0014(14)
C13 0.0239(17) 0.0190(15) 0.038(2) -0.0037(14) 0.0058(14) -0.0020(13)
C14 0.0201(16) 0.0301(17) 0.034(2) 0.0071(15) -0.0033(14) -0.0040(14)

loop_
_atom_type_symbol
_atom_type_description
_atom_type_scat_dispersion_real
_atom_type_scat_dispersion_imag
_atom_type_scat_source
C C 0.0033 0.0016 'International Tables Vol C Tables 4.2.6.8 and 6.1.1.4'
H H 0.0000 0.0000 'International Tables Vol C Tables 4.2.6.8 and 6.1.1.4'
N N 0.0061 0.0033 'International Tables Vol C Tables 4.2.6.8 and 6.1.1.4'
S S 0.1246 0.1234 'International Tables Vol C Tables 4.2.6.8 and 6.1.1.4'
Sn Sn -0.6537 1.4246 'International Tables Vol C Tables 4.2.6.8 and 6.1.1.4'
O O 0.0106 0.0060 'International Tables Vol C Tables 4.2.6.8 and 6.1.1.4'

loop_
_geom_angle_atom_site_label_1
_geom_angle_atom_site_label_2
_geom_angle_atom_site_label_3
_geom_angle
_geom_angle_site_symmetry_1
_geom_angle_site_symmetry_3
_geom_angle_publ_flag
C14 Sn1 C13 127.97(14) . . ?
C14 Sn1 O1 104.94(12) . . ?
C13 Sn1 O1 93.77(11) . . ?
C14 Sn1 S1 112.73(10) . . ?
C13 Sn1 S1 117.95(10) . . ?
O1 Sn1 S1 81.18(6) . . ?
C14 Sn1 S2 96.13(10) . . ?
C13 Sn1 S2 91.77(10) . . ?
O1 Sn1 S2 148.08(6) . . ?
S1 Sn1 S2 68.52(2) . . ?
C1 S1 Sn1 90.59(10) . . ?
C1 S2 Sn1 83.51(11) . . ?
C1 N1 C2 121.9(2) . . ?
C1 N1 C6 121.7(2) . . ?
C2 N1 C6 115.9(2) . . ?
C5 O1 Sn1 110.63(19) . . ?
N1 C1 S2 122.5(2) . . ?
N1 C1 S1 120.1(2) . . ?
S2 C1 S1 117.31(17) . . ?
N1 C2 C3 113.7(2) . . ?
C2 C3 C4 111.3(3) . . ?
C5 C4 C3 117.0(2) 3_665 . ?
O2 C5 O1 123.2(3) . . ?
O2 C5 C4 121.1(3) . 3_665 ?
O1 C5 C4 115.6(3) . 3_665 ?
N1 C6 C7 113.7(2) . . ?
C12 C7 C8 118.8(3) . . ?
C12 C7 C6 120.7(3) . . ?
C8 C7 C6 120.4(3) . . ?
C9 C8 C7 120.9(3) . . ?
C10 C9 C8 119.8(3) . . ?
C9 C10 C11 120.0(3) . . ?
C10 C11 C12 120.2(3) . . ?
C7 C12 C11 120.3(3) . . ?

loop_
_geom_bond_atom_site_label_1
_geom_bond_atom_site_label_2
_geom_bond_distance
_geom_bond_site_symmetry_2
_geom_bond_publ_flag
Sn1 C14 2.109(3) . ?
Sn1 C13 2.117(3) . ?
Sn1 O1 2.134(2) . ?
Sn1 S1 2.4932(7) . ?
Sn1 S2 2.7337(8) . ?
S1 C1 1.743(3) . ?
S2 C1 1.711(3) . ?
N1 C1 1.327(4) . ?
N1 C2 1.481(4) . ?
N1 C6 1.486(4) . ?
O1 C5 1.304(4) . ?
O2 C5 1.220(4) . ?
C2 C3 1.524(4) . ?
C3 C4 1.532(4) . ?
C4 C5 1.522(4) 3_665 ?
C5 C4 1.522(4) 3_665 ?
C6 C7 1.506(4) . ?
C7 C12 1.386(5) . ?
C7 C8 1.399(4) . ?
C8 C9 1.385(5) . ?
C9 C10 1.383(5) . ?
C10 C11 1.387(5) . ?
C11 C12 1.393(5) . ?
